data_2225297
loop_
_publ_author_name
'Gunasekaran, B.'
'Kathiravan, S.'
'Raghunathan, R.'
'Manivannan, V.'

_publ_section_title
;Methyl
 3-(4-chlorophenyl)-1-methyl-1,2,3,3a,4,11c-hexahydrobenzo[<i>f</i>]chromeno[4,3-<i>b</i>]pyrrole-3a-carboxylate
;
_journal_coeditor_code IS2523
_journal_issue 3
_journal_name_full 'Acta Crystallographica Section E'
_journal_page_first o611
_journal_page_last o612
_journal_paper_doi 10.1107/S1600536810005465
_journal_volume 66
_journal_year 2010
_chemical_formula_iupac 'C24 H22 Cl N O3'
_chemical_formula_moiety 'C24 H22 Cl N O3'
_chemical_formula_sum 'C24 H22 Cl N O3'
_chemical_formula_weight 407.88
_chemical_name_systematic
;
Methyl
3-(4-chlorophenyl)-1-methyl-1,2,3,3a,4,11c-hexahydrobenzo[<i>f</i>]
chromeno[4,3-<i>b</i>]pyrrole-3a-carboxylate
;
_space_group_IT_number 14
_symmetry_cell_setting monoclinic
_symmetry_space_group_name_Hall '-P 2ybc'
_symmetry_space_group_name_H-M 'P 1 21/c 1'
_atom_sites_solution_hydrogens geom
_atom_sites_solution_primary direct
_atom_sites_solution_secondary difmap
_audit_creation_method SHELXL97
_cell_angle_alpha 90.00
_cell_angle_beta 106.396(4)
_cell_angle_gamma 90.00
_cell_formula_units_Z 4
_cell_length_a 12.6951(8)
_cell_length_b 19.8829(13)
_cell_length_c 8.0799(6)
_cell_measurement_reflns_used 7245
_cell_measurement_temperature 295(2)
_cell_measurement_theta_max 27.95
_cell_measurement_theta_min 2.56
_cell_volume 1956.6(2)
_computing_cell_refinement '<i>SAINT</i> (Bruker, 2004)'
_computing_data_collection '<i>APEX2</i> (Bruker, 2004)'
_computing_data_reduction '<i>SAINT</i> (Bruker, 2004)'
_computing_molecular_graphics '<i>PLATON</i> (Spek, 2009)'
_computing_publication_material '<i>SHELXL97</i> (Sheldrick, 2008)'
_computing_structure_refinement '<i>SHELXL97</i> (Sheldrick, 2008)'
_computing_structure_solution '<i>SHELXS97</i> (Sheldrick, 2008)'
_diffrn_ambient_temperature 295(2)
_diffrn_detector_area_resol_mean 0
_diffrn_measured_fraction_theta_full 0.977
_diffrn_measured_fraction_theta_max 0.977
_diffrn_measurement_device_type 'Bruker Kappa APEXII'
_diffrn_measurement_method '\w and \f'
_diffrn_radiation_monochromator graphite
_diffrn_radiation_source 'fine-focus sealed tube'
_diffrn_radiation_type MoK\a
_diffrn_radiation_wavelength 0.71073
_diffrn_reflns_av_R_equivalents 0.0391
_diffrn_reflns_av_sigmaI/netI 0.0324
_diffrn_reflns_limit_h_max 16
_diffrn_reflns_limit_h_min -16
_diffrn_reflns_limit_k_max 26
_diffrn_reflns_limit_k_min -25
_diffrn_reflns_limit_l_max 10
_diffrn_reflns_limit_l_min -10
_diffrn_reflns_number 18246
_diffrn_reflns_theta_full 28.29
_diffrn_reflns_theta_max 28.29
_diffrn_reflns_theta_min 1.67
_diffrn_standards_interval_count 0
_diffrn_standards_interval_time 0
_exptl_absorpt_coefficient_mu 0.222
_exptl_absorpt_correction_T_max 0.9570
_exptl_absorpt_correction_T_min 0.9540
_exptl_absorpt_correction_type multi-scan
_exptl_absorpt_process_details '(<i>SADABS</i>; Sheldrick, 1996)'
_exptl_crystal_colour colourless
_exptl_crystal_density_diffrn 1.385
_exptl_crystal_density_method 'not measured'
_exptl_crystal_description block
_exptl_crystal_F_000 856
_exptl_crystal_size_max 0.20
_exptl_crystal_size_mid 0.20
_exptl_crystal_size_min 0.20
_refine_diff_density_max 0.263
_refine_diff_density_min -0.309
_refine_ls_extinction_method none
_refine_ls_goodness_of_fit_ref 1.045
_refine_ls_hydrogen_treatment constr
_refine_ls_matrix_type full
_refine_ls_number_parameters 264
_refine_ls_number_reflns 4759
_refine_ls_number_restraints 0
_refine_ls_restrained_S_all 1.045
_refine_ls_R_factor_all 0.0576
_refine_ls_R_factor_gt 0.0423
_refine_ls_shift/su_max 0.012
_refine_ls_shift/su_mean 0.000
_refine_ls_structure_factor_coef Fsqd
_refine_ls_weighting_details 'calc w=1/[\s^2^(Fo^2^)+(0.0498P)^2^+0.5781P] where P=(Fo^2^+2Fc^2^)/3'
_refine_ls_weighting_scheme calc
_refine_ls_wR_factor_gt 0.1087
_refine_ls_wR_factor_ref 0.1192
_reflns_number_gt 3643
_reflns_number_total 4759
_reflns_threshold_expression >2sigma(I)
_cod_data_source_file is2523.cif
_cod_data_source_block I
_cod_depositor_comments
;
The following automatic conversions were performed:
'_symmetry_cell_setting' value 'Monoclinic' changed to 'monoclinic'
according to '/home/saulius/struct/CIF-dictionaries/cif_core.dic'
dictionary named 'cif_core.dic' version 2.4.1 from
2010-06-29.

'_geom_hbond_publ_flag' value 'Y' changed to 'y' according to
'/home/saulius/struct/CIF-dictionaries/cif_core.dic' dictionary named
'cif_core.dic' version 2.4.1 from 2010-06-29 (3 times).

Automatic conversion script
Id: cif_fix_enum 1527 2010-12-29 10:47:43Z saulius 

The following automatic conversions were performed:

'_symmetry_cell_setting' value 'Monoclinic' changed to 'monoclinic'
according to /home/saulius/struct/CIF-dictionaries/cif_core.dic
dictionary named 'cif_core.dic' version 2.4.1 from
2010-06-29.

'_geom_hbond_publ_flag' value 'Y' changed to 'y'
according to /home/saulius/struct/CIF-dictionaries/cif_core.dic
dictionary named 'cif_core.dic' version 2.4.1 from 2010-06-29 (3
times).

Automatic conversion script
Id: cif_fix_values 1715 2011-07-08 13:25:40Z adriana 
;
_cod_original_sg_symbol_H-M 'P 21/c'
_cod_database_code 2225297
_cod_database_fobs_code 2225297

loop_
_symmetry_equiv_pos_as_xyz
'x, y, z'
'-x, y+1/2, -z+1/2'
'-x, -y, -z'
'x, -y-1/2, z-1/2'

loop_
_atom_site_type_symbol
_atom_site_label
_atom_site_fract_x
_atom_site_fract_y
_atom_site_fract_z
_atom_site_U_iso_or_equiv
_atom_site_adp_type
_atom_site_calc_flag
_atom_site_refinement_flags
_atom_site_occupancy
_atom_site_disorder_assembly
_atom_site_disorder_group
C C1 -0.41608(12) 0.03370(9) 0.79567(19) 0.0390(3) Uani d . 1 . .
H H1 -0.3911 0.0740 0.8513 0.047 Uiso calc R 1 . .
C C2 -0.51822(13) 0.01074(10) 0.7918(2) 0.0475(4) Uani d . 1 . .
H H2 -0.5618 0.0359 0.8439 0.057 Uiso calc R 1 . .
C C3 -0.55817(14) -0.04982(11) 0.7110(2) 0.0528(5) Uani d . 1 . .
H H3 -0.6270 -0.0655 0.7118 0.063 Uiso calc R 1 . .
C C4 -0.49560(14) -0.08579(10) 0.6309(2) 0.0493(4) Uani d . 1 . .
H H4 -0.5228 -0.1258 0.5757 0.059 Uiso calc R 1 . .
C C5 -0.39005(13) -0.06350(8) 0.63013(18) 0.0383(3) Uani d . 1 . .
C C6 -0.32741(14) -0.09955(8) 0.5409(2) 0.0441(4) Uani d . 1 . .
H H6 -0.3544 -0.1397 0.4864 0.053 Uiso calc R 1 . .
C C7 -0.22864(14) -0.07645(8) 0.5336(2) 0.0431(4) Uani d . 1 . .
H H7 -0.1889 -0.1001 0.4721 0.052 Uiso calc R 1 . .
C C8 -0.18609(12) -0.01636(7) 0.61941(19) 0.0350(3) Uani d . 1 . .
C C9 -0.24015(11) 0.01983(7) 0.71585(17) 0.0309(3) Uani d . 1 . .
C C10 -0.34747(11) -0.00277(7) 0.71656(17) 0.0326(3) Uani d . 1 . .
C C11 -0.18799(11) 0.08273(7) 0.80899(17) 0.0304(3) Uani d . 1 . .
H H11 -0.2444 0.1169 0.8038 0.036 Uiso calc R 1 . .
C C12 -0.09886(11) 0.11107(7) 0.73256(18) 0.0313(3) Uani d . 1 . .
C C13 -0.02720(12) 0.05300(7) 0.7070(2) 0.0359(3) Uani d . 1 . .
H H13A 0.0299 0.0702 0.6600 0.043 Uiso calc R 1 . .
H H13B 0.0081 0.0327 0.8180 0.043 Uiso calc R 1 . .
C C14 -0.05563(13) 0.13099(9) 1.0426(2) 0.0445(4) Uani d . 1 . .
H H14A 0.0127 0.1192 1.1273 0.053 Uiso calc R 1 . .
H H14B -0.0935 0.1641 1.0929 0.053 Uiso calc R 1 . .
C C15 -0.03273(12) 0.15937(7) 0.87920(19) 0.0355(3) Uani d . 1 . .
H H15 -0.0684 0.2035 0.8577 0.043 Uiso calc R 1 . .
C C16 0.08658(11) 0.16971(7) 0.88440(18) 0.0328(3) Uani d . 1 . .
C C17 0.17038(12) 0.12687(7) 0.97076(19) 0.0359(3) Uani d . 1 . .
H H17 0.1539 0.0902 1.0303 0.043 Uiso calc R 1 . .
C C18 0.27803(13) 0.13754(8) 0.97024(19) 0.0393(3) Uani d . 1 . .
H H18 0.3333 0.1083 1.0284 0.047 Uiso calc R 1 . .
C C19 0.30196(13) 0.19206(8) 0.8823(2) 0.0420(4) Uani d . 1 . .
C C20 0.22150(15) 0.23519(9) 0.7951(2) 0.0526(4) Uani d . 1 . .
H H20 0.2385 0.2715 0.7348 0.063 Uiso calc R 1 . .
C C21 0.11452(14) 0.22398(8) 0.7978(2) 0.0479(4) Uani d . 1 . .
H H21 0.0599 0.2537 0.7400 0.057 Uiso calc R 1 . .
C C22 -0.14094(12) 0.15066(8) 0.56664(19) 0.0365(3) Uani d . 1 . .
C C23 -0.28508(17) 0.21789(11) 0.3981(3) 0.0661(6) Uani d . 1 . .
H H23A -0.2616 0.2636 0.4238 0.099 Uiso calc R 1 . .
H H23B -0.3638 0.2159 0.3664 0.099 Uiso calc R 1 . .
H H23C -0.2595 0.2017 0.3043 0.099 Uiso calc R 1 . .
C C24 -0.18914(13) 0.05770(8) 1.10856(19) 0.0406(3) Uani d . 1 . .
H H24A -0.1412 0.0525 1.2232 0.061 Uiso calc R 1 . .
H H24B -0.2307 0.0172 1.0745 0.061 Uiso calc R 1 . .
H H24C -0.2383 0.0946 1.1063 0.061 Uiso calc R 1 . .
N N1 -0.12435(10) 0.07114(6) 0.99011(15) 0.0346(3) Uani d . 1 . .
O O1 -0.08863(9) 0.00275(6) 0.59363(15) 0.0432(3) Uani d . 1 . .
O O2 -0.08968(11) 0.16075(8) 0.46603(17) 0.0627(4) Uani d . 1 . .
O O3 -0.24040(10) 0.17653(7) 0.54843(17) 0.0550(3) Uani d . 1 . .
Cl Cl1 0.43761(4) 0.20640(3) 0.88362(8) 0.07301(19) Uani d . 1 . .

loop_
_atom_site_aniso_label
_atom_site_aniso_U_11
_atom_site_aniso_U_22
_atom_site_aniso_U_33
_atom_site_aniso_U_12
_atom_site_aniso_U_13
_atom_site_aniso_U_23
C1 0.0372(8) 0.0499(9) 0.0318(7) 0.0016(7) 0.0126(6) 0.0035(6)
C2 0.0370(8) 0.0716(12) 0.0374(8) 0.0018(8) 0.0162(6) 0.0084(8)
C3 0.0387(9) 0.0759(13) 0.0453(9) -0.0137(9) 0.0146(7) 0.0119(9)
C4 0.0474(9) 0.0571(11) 0.0416(9) -0.0176(8) 0.0096(7) 0.0057(8)
C5 0.0408(8) 0.0416(8) 0.0315(7) -0.0065(6) 0.0086(6) 0.0050(6)
C6 0.0538(10) 0.0364(8) 0.0421(8) -0.0101(7) 0.0134(7) -0.0065(7)
C7 0.0510(9) 0.0381(8) 0.0441(9) -0.0018(7) 0.0197(7) -0.0099(7)
C8 0.0371(7) 0.0349(7) 0.0361(7) -0.0015(6) 0.0154(6) -0.0034(6)
C9 0.0344(7) 0.0309(7) 0.0293(6) 0.0001(6) 0.0122(5) 0.0004(5)
C10 0.0345(7) 0.0372(7) 0.0269(6) -0.0009(6) 0.0101(5) 0.0050(5)
C11 0.0327(7) 0.0298(7) 0.0320(7) 0.0022(5) 0.0147(5) -0.0022(5)
C12 0.0302(7) 0.0318(7) 0.0342(7) -0.0005(5) 0.0130(5) -0.0039(6)
C13 0.0335(7) 0.0369(8) 0.0412(8) -0.0008(6) 0.0169(6) -0.0086(6)
C14 0.0430(8) 0.0553(10) 0.0380(8) -0.0093(7) 0.0161(7) -0.0149(7)
C15 0.0347(7) 0.0332(7) 0.0392(8) -0.0005(6) 0.0112(6) -0.0075(6)
C16 0.0350(7) 0.0282(7) 0.0348(7) -0.0031(5) 0.0091(6) -0.0028(5)
C17 0.0419(8) 0.0316(7) 0.0350(7) -0.0006(6) 0.0123(6) 0.0041(6)
C18 0.0374(8) 0.0406(8) 0.0390(8) 0.0028(6) 0.0094(6) 0.0001(6)
C19 0.0357(8) 0.0456(9) 0.0457(9) -0.0091(7) 0.0129(6) -0.0045(7)
C20 0.0534(10) 0.0429(9) 0.0603(11) -0.0119(8) 0.0139(8) 0.0153(8)
C21 0.0426(9) 0.0363(8) 0.0586(10) -0.0013(7) 0.0042(7) 0.0133(7)
C22 0.0373(8) 0.0358(7) 0.0378(7) -0.0062(6) 0.0129(6) -0.0039(6)
C23 0.0531(11) 0.0644(13) 0.0772(14) 0.0042(9) 0.0127(10) 0.0339(11)
C24 0.0484(9) 0.0450(9) 0.0325(7) 0.0021(7) 0.0180(6) -0.0012(6)
N1 0.0367(6) 0.0390(7) 0.0302(6) 0.0013(5) 0.0127(5) -0.0045(5)
O1 0.0407(6) 0.0439(6) 0.0530(6) -0.0066(5) 0.0262(5) -0.0194(5)
O2 0.0641(8) 0.0837(10) 0.0493(7) 0.0096(7) 0.0309(6) 0.0169(7)
O3 0.0418(6) 0.0609(8) 0.0655(8) 0.0096(6) 0.0203(6) 0.0279(6)
Cl1 0.0447(3) 0.0830(4) 0.0973(4) -0.0185(2) 0.0299(3) -0.0060(3)

loop_
_atom_type_symbol
_atom_type_description
_atom_type_scat_dispersion_real
_atom_type_scat_dispersion_imag
_atom_type_scat_source
C C 0.0033 0.0016 'International Tables Vol C Tables 4.2.6.8 and 6.1.1.4'
H H 0.0000 0.0000 'International Tables Vol C Tables 4.2.6.8 and 6.1.1.4'
N N 0.0061 0.0033 'International Tables Vol C Tables 4.2.6.8 and 6.1.1.4'
O O 0.0106 0.0060 'International Tables Vol C Tables 4.2.6.8 and 6.1.1.4'
Cl Cl 0.1484 0.1585 'International Tables Vol C Tables 4.2.6.8 and 6.1.1.4'

loop_
_geom_angle_atom_site_label_1
_geom_angle_atom_site_label_2
_geom_angle_atom_site_label_3
_geom_angle_site_symmetry_1
_geom_angle_site_symmetry_3
_geom_angle
_geom_angle_publ_flag
C2 C1 C10 . . 121.25(16) ?
C2 C1 H1 . . 119.4 ?
C10 C1 H1 . . 119.4 ?
C1 C2 C3 . . 121.08(16) ?
C1 C2 H2 . . 119.5 ?
C3 C2 H2 . . 119.5 ?
C4 C3 C2 . . 119.50(15) ?
C4 C3 H3 . . 120.3 ?
C2 C3 H3 . . 120.3 ?
C3 C4 C5 . . 121.27(17) ?
C3 C4 H4 . . 119.4 ?
C5 C4 H4 . . 119.4 ?
C6 C5 C4 . . 121.01(15) ?
C6 C5 C10 . . 119.41(14) ?
C4 C5 C10 . . 119.55(15) ?
C7 C6 C5 . . 120.90(15) ?
C7 C6 H6 . . 119.6 ?
C5 C6 H6 . . 119.6 ?
C6 C7 C8 . . 119.81(15) ?
C6 C7 H7 . . 120.1 ?
C8 C7 H7 . . 120.1 ?
O1 C8 C9 . . 123.95(13) ?
O1 C8 C7 . . 113.48(12) ?
C9 C8 C7 . . 122.55(14) ?
C8 C9 C10 . . 117.61(13) ?
C8 C9 C11 . . 119.69(12) ?
C10 C9 C11 . . 122.64(12) ?
C1 C10 C5 . . 117.32(13) ?
C1 C10 C9 . . 123.12(14) ?
C5 C10 C9 . . 119.54(13) ?
N1 C11 C9 . . 113.84(11) ?
N1 C11 C12 . . 101.31(11) ?
C9 C11 C12 . . 111.78(11) ?
N1 C11 H11 . . 109.9 ?
C9 C11 H11 . . 109.9 ?
C12 C11 H11 . . 109.9 ?
C22 C12 C13 . . 110.44(12) ?
C22 C12 C11 . . 115.41(11) ?
C13 C12 C11 . . 108.19(12) ?
C22 C12 C15 . . 109.24(12) ?
C13 C12 C15 . . 110.73(11) ?
C11 C12 C15 . . 102.58(10) ?
O1 C13 C12 . . 112.27(12) ?
O1 C13 H13A . . 109.1 ?
C12 C13 H13A . . 109.1 ?
O1 C13 H13B . . 109.1 ?
C12 C13 H13B . . 109.1 ?
H13A C13 H13B . . 107.9 ?
N1 C14 C15 . . 106.93(12) ?
N1 C14 H14A . . 110.3 ?
C15 C14 H14A . . 110.3 ?
N1 C14 H14B . . 110.3 ?
C15 C14 H14B . . 110.3 ?
H14A C14 H14B . . 108.6 ?
C16 C15 C14 . . 117.09(13) ?
C16 C15 C12 . . 114.85(11) ?
C14 C15 C12 . . 103.47(12) ?
C16 C15 H15 . . 106.9 ?
C14 C15 H15 . . 106.9 ?
C12 C15 H15 . . 106.9 ?
C21 C16 C17 . . 117.57(14) ?
C21 C16 C15 . . 119.16(13) ?
C17 C16 C15 . . 123.26(13) ?
C18 C17 C16 . . 121.46(14) ?
C18 C17 H17 . . 119.3 ?
C16 C17 H17 . . 119.3 ?
C19 C18 C17 . . 118.97(14) ?
C19 C18 H18 . . 120.5 ?
C17 C18 H18 . . 120.5 ?
C20 C19 C18 . . 121.23(15) ?
C20 C19 Cl1 . . 119.60(13) ?
C18 C19 Cl1 . . 119.17(13) ?
C19 C20 C21 . . 119.02(15) ?
C19 C20 H20 . . 120.5 ?
C21 C20 H20 . . 120.5 ?
C20 C21 C16 . . 121.75(15) ?
C20 C21 H21 . . 119.1 ?
C16 C21 H21 . . 119.1 ?
O2 C22 O3 . . 122.82(15) ?
O2 C22 C12 . . 124.48(14) ?
O3 C22 C12 . . 112.61(12) ?
O3 C23 H23A . . 109.5 ?
O3 C23 H23B . . 109.5 ?
H23A C23 H23B . . 109.5 ?
O3 C23 H23C . . 109.5 ?
H23A C23 H23C . . 109.5 ?
H23B C23 H23C . . 109.5 ?
N1 C24 H24A . . 109.5 ?
N1 C24 H24B . . 109.5 ?
H24A C24 H24B . . 109.5 ?
N1 C24 H24C . . 109.5 ?
H24A C24 H24C . . 109.5 ?
H24B C24 H24C . . 109.5 ?
C24 N1 C14 . . 111.13(12) ?
C24 N1 C11 . . 115.39(12) ?
C14 N1 C11 . . 105.92(12) ?
C8 O1 C13 . . 116.81(11) ?
C22 O3 C23 . . 116.61(14) ?

loop_
_geom_bond_atom_site_label_1
_geom_bond_atom_site_label_2
_geom_bond_site_symmetry_2
_geom_bond_distance
_geom_bond_publ_flag
C1 C2 . 1.367(2) ?
C1 C10 . 1.417(2) ?
C1 H1 . 0.9300 ?
C2 C3 . 1.395(3) ?
C2 H2 . 0.9300 ?
C3 C4 . 1.360(3) ?
C3 H3 . 0.9300 ?
C4 C5 . 1.413(2) ?
C4 H4 . 0.9300 ?
C5 C6 . 1.410(2) ?
C5 C10 . 1.423(2) ?
C6 C7 . 1.352(2) ?
C6 H6 . 0.9300 ?
C7 C8 . 1.410(2) ?
C7 H7 . 0.9300 ?
C8 O1 . 1.3653(17) ?
C8 C9 . 1.3776(19) ?
C9 C10 . 1.4361(19) ?
C9 C11 . 1.5126(19) ?
C11 N1 . 1.4765(18) ?
C11 C12 . 1.5406(18) ?
C11 H11 . 0.9800 ?
C12 C22 . 1.516(2) ?
C12 C13 . 1.5198(19) ?
C12 C15 . 1.5714(19) ?
C13 O1 . 1.4289(18) ?
C13 H13A . 0.9700 ?
C13 H13B . 0.9700 ?
C14 N1 . 1.466(2) ?
C14 C15 . 1.537(2) ?
C14 H14A . 0.9700 ?
C14 H14B . 0.9700 ?
C15 C16 . 1.5174(19) ?
C15 H15 . 0.9800 ?
C16 C21 . 1.386(2) ?
C16 C17 . 1.387(2) ?
C17 C18 . 1.384(2) ?
C17 H17 . 0.9300 ?
C18 C19 . 1.376(2) ?
C18 H18 . 0.9300 ?
C19 C20 . 1.367(2) ?
C19 Cl1 . 1.7425(16) ?
C20 C21 . 1.383(2) ?
C20 H20 . 0.9300 ?
C21 H21 . 0.9300 ?
C22 O2 . 1.1930(18) ?
C22 O3 . 1.3325(19) ?
C23 O3 . 1.444(2) ?
C23 H23A . 0.9600 ?
C23 H23B . 0.9600 ?
C23 H23C . 0.9600 ?
C24 N1 . 1.4520(18) ?
C24 H24A . 0.9600 ?
C24 H24B . 0.9600 ?
C24 H24C . 0.9600 ?

loop_
_geom_hbond_atom_site_label_D
_geom_hbond_atom_site_label_H
_geom_hbond_atom_site_label_A
_geom_hbond_site_symmetry_A
_geom_hbond_distance_DH
_geom_hbond_distance_HA
_geom_hbond_distance_DA
_geom_hbond_angle_DHA
_geom_hbond_publ_flag
C17 H17 Cg2 3_757 0.93 2.99 3.615(6) 126 y
C18 H18 Cg1 3_757 0.93 2.75 3.637(5) 159 y
C20 H20 Cg3 4_565 0.93 2.89 3.651(9) 139 y

loop_
_geom_torsion_atom_site_label_1
_geom_torsion_atom_site_label_2
_geom_torsion_atom_site_label_3
_geom_torsion_atom_site_label_4
_geom_torsion_site_symmetry_1
_geom_torsion_site_symmetry_2
_geom_torsion_site_symmetry_3
_geom_torsion_site_symmetry_4
_geom_torsion
_geom_torsion_publ_flag
C10 C1 C2 C3 . . . . 0.6(2) ?
C1 C2 C3 C4 . . . . -1.7(3) ?
C2 C3 C4 C5 . . . . 0.9(3) ?
C3 C4 C5 C6 . . . . -177.35(16) ?
C3 C4 C5 C10 . . . . 0.9(2) ?
C4 C5 C6 C7 . . . . 176.87(16) ?
C10 C5 C6 C7 . . . . -1.4(2) ?
C5 C6 C7 C8 . . . . 1.5(3) ?
C6 C7 C8 O1 . . . . -176.79(15) ?
C6 C7 C8 C9 . . . . 1.7(3) ?
O1 C8 C9 C10 . . . . 173.56(13) ?
C7 C8 C9 C10 . . . . -4.7(2) ?
O1 C8 C9 C11 . . . . -3.6(2) ?
C7 C8 C9 C11 . . . . 178.12(14) ?
C2 C1 C10 C5 . . . . 1.2(2) ?
C2 C1 C10 C9 . . . . 179.29(14) ?
C6 C5 C10 C1 . . . . 176.35(14) ?
C4 C5 C10 C1 . . . . -1.9(2) ?
C6 C5 C10 C9 . . . . -1.8(2) ?
C4 C5 C10 C9 . . . . 179.94(14) ?
C8 C9 C10 C1 . . . . -173.33(13) ?
C11 C9 C10 C1 . . . . 3.7(2) ?
C8 C9 C10 C5 . . . . 4.7(2) ?
C11 C9 C10 C5 . . . . -178.21(13) ?
C8 C9 C11 N1 . . . . -94.21(15) ?
C10 C9 C11 N1 . . . . 88.77(16) ?
C8 C9 C11 C12 . . . . 19.84(18) ?
C10 C9 C11 C12 . . . . -157.18(13) ?
N1 C11 C12 C22 . . . . -159.78(11) ?
C9 C11 C12 C22 . . . . 78.63(15) ?
N1 C11 C12 C13 . . . . 75.95(13) ?
C9 C11 C12 C13 . . . . -45.64(15) ?
N1 C11 C12 C15 . . . . -41.11(13) ?
C9 C11 C12 C15 . . . . -162.70(11) ?
C22 C12 C13 O1 . . . . -67.74(15) ?
C11 C12 C13 O1 . . . . 59.45(15) ?
C15 C12 C13 O1 . . . . 171.13(11) ?
N1 C14 C15 C16 . . . . -125.40(13) ?
N1 C14 C15 C12 . . . . 2.04(15) ?
C22 C12 C15 C16 . . . . -84.34(15) ?
C13 C12 C15 C16 . . . . 37.50(17) ?
C11 C12 C15 C16 . . . . 152.74(12) ?
C22 C12 C15 C14 . . . . 146.84(12) ?
C13 C12 C15 C14 . . . . -91.33(14) ?
C11 C12 C15 C14 . . . . 23.91(14) ?
C14 C15 C16 C21 . . . . -144.79(15) ?
C12 C15 C16 C21 . . . . 93.52(17) ?
C14 C15 C16 C17 . . . . 35.9(2) ?
C12 C15 C16 C17 . . . . -85.78(17) ?
C21 C16 C17 C18 . . . . -0.3(2) ?
C15 C16 C17 C18 . . . . 179.04(13) ?
C16 C17 C18 C19 . . . . 0.2(2) ?
C17 C18 C19 C20 . . . . -0.5(2) ?
C17 C18 C19 Cl1 . . . . 179.12(12) ?
C18 C19 C20 C21 . . . . 0.8(3) ?
Cl1 C19 C20 C21 . . . . -178.75(14) ?
C19 C20 C21 C16 . . . . -0.9(3) ?
C17 C16 C21 C20 . . . . 0.7(3) ?
C15 C16 C21 C20 . . . . -178.69(16) ?
C13 C12 C22 O2 . . . . -36.0(2) ?
C11 C12 C22 O2 . . . . -159.04(15) ?
C15 C12 C22 O2 . . . . 86.05(18) ?
C13 C12 C22 O3 . . . . 147.42(13) ?
C11 C12 C22 O3 . . . . 24.34(18) ?
C15 C12 C22 O3 . . . . -90.57(15) ?
C15 C14 N1 C24 . . . . -154.95(13) ?
C15 C14 N1 C11 . . . . -28.92(15) ?
C9 C11 N1 C24 . . . . -72.57(15) ?
C12 C11 N1 C24 . . . . 167.29(12) ?
C9 C11 N1 C14 . . . . 164.04(11) ?
C12 C11 N1 C14 . . . . 43.90(13) ?
C9 C8 O1 C13 . . . . 16.3(2) ?
C7 C8 O1 C13 . . . . -165.30(14) ?
C12 C13 O1 C8 . . . . -45.08(18) ?
O2 C22 O3 C23 . . . . 0.4(3) ?
C12 C22 O3 C23 . . . . 177.05(15) ?
